data_8104738
loop_
_publ_author_name
'Usman, Rabia'
'Khan, Arshad'
'Refat, Moamen S.'
'He, Nongyue'

_publ_section_title
;
 Synthesis and crystal structure of the novel chiral
 acetyl-3-thiophene-5-(9-anthryl)-2-pyrazoline, C23H18N2OS
;
_journal_issue 4
_journal_name_full 'Zeitschrift f\"ur Kristallographie - New Crystal Structures'
_journal_page_first 867
_journal_page_last 869
_journal_paper_doi 10.1515/ncrs-2021-0127
_journal_volume 236
_journal_year 2021
_chemical_absolute_configuration unk
_chemical_formula_moiety 'C23 H18 N2 O S'
_chemical_formula_sum 'C23 H18 N2 O S'
_chemical_formula_weight 370.45
_chemical_name_systematic
;
Acetyl-3-thiophene-5-(9-anthryl)-2-pyrazoline
;
_space_group_crystal_system orthorhombic
_space_group_IT_number 19
_space_group_name_Hall 'P 2ac 2ab'
_space_group_name_H-M_alt 'P 21 21 21'
_atom_sites_solution_hydrogens geom
_cell_angle_alpha 90
_cell_angle_beta 90
_cell_angle_gamma 90
_cell_formula_units_Z 4
_cell_length_a 10.414(2)
_cell_length_b 10.589(2)
_cell_length_c 16.872(3)
_cell_measurement_reflns_used 3799
_cell_measurement_temperature 293(2)
_cell_measurement_theta_max 25.375
_cell_measurement_theta_min 2.271
_cell_volume 1860.5(6)
_computing_cell_refinement 'XCAD4 [3]'
_computing_data_collection 'CAD4 Express [2]'
_computing_data_reduction 'XCAD4 [3]'
_computing_structure_refinement 'SHELXL-2014/7 (Sheldrick, 2014)'
_computing_structure_solution 'SIR2014 [4]'
_diffrn_ambient_temperature 293(2)
_diffrn_measured_fraction_theta_full 1.000
_diffrn_measured_fraction_theta_max 1.000
_diffrn_measurement_device_type 'Enraf Nonius TurboCAD4'
_diffrn_measurement_method '\w scans'
_diffrn_radiation_type MoK\a
_diffrn_radiation_wavelength 0.71073
_diffrn_reflns_av_R_equivalents 0.0459
_diffrn_reflns_av_unetI/netI 0.0771
_diffrn_reflns_Laue_measured_fraction_full 1.000
_diffrn_reflns_Laue_measured_fraction_max 1.000
_diffrn_reflns_limit_h_max 0
_diffrn_reflns_limit_h_min -12
_diffrn_reflns_limit_k_max 12
_diffrn_reflns_limit_k_min 0
_diffrn_reflns_limit_l_max 20
_diffrn_reflns_limit_l_min -20
_diffrn_reflns_number 3799
_diffrn_reflns_point_group_measured_fraction_full 1.000
_diffrn_reflns_point_group_measured_fraction_max 1.000
_diffrn_reflns_theta_full 25.242
_diffrn_reflns_theta_max 25.375
_diffrn_reflns_theta_min 2.271
_diffrn_source 'Enraf Nonius FR590'
_exptl_absorpt_coefficient_mu 0.189
_exptl_crystal_colour colorless
_exptl_crystal_density_diffrn 1.323
_exptl_crystal_description block
_exptl_crystal_F_000 776
_exptl_crystal_size_max 0.2
_exptl_crystal_size_mid 0.2
_exptl_crystal_size_min 0.15
_refine_diff_density_max 0.192
_refine_diff_density_min -0.215
_refine_diff_density_rms 0.045
_refine_ls_abs_structure_details
;
 Refined as an inversion twin.
;
_refine_ls_abs_structure_Flack -0.1(2)
_refine_ls_extinction_coef 0.009(2)
_refine_ls_extinction_expression Fc^*^=kFc[1+0.001xFc^2^\l^3^/sin(2\q)]^-1/4^
_refine_ls_extinction_method 'SHELXL-2014/7 (Sheldrick 2014'
_refine_ls_goodness_of_fit_ref 1.029
_refine_ls_hydrogen_treatment constr
_refine_ls_matrix_type full
_refine_ls_number_parameters 247
_refine_ls_number_reflns 3418
_refine_ls_number_restraints 0
_refine_ls_restrained_S_all 1.029
_refine_ls_R_factor_all 0.0988
_refine_ls_R_factor_gt 0.0588
_refine_ls_shift/su_max 0.014
_refine_ls_shift/su_mean 0.000
_refine_ls_structure_factor_coef Fsqd
_refine_ls_weighting_details 'w=1/[\s^2^(Fo^2^)+(0.0668P)^2^] where P=(Fo^2^+2Fc^2^)/3'
_refine_ls_weighting_scheme calc
_refine_ls_wR_factor_gt 0.1262
_refine_ls_wR_factor_ref 0.1464
_reflns_Friedel_coverage 0.742
_reflns_Friedel_fraction_full 1.000
_reflns_Friedel_fraction_max 1.000
_reflns_number_gt 2373
_reflns_number_total 3418
_reflns_threshold_expression 'I > 2\s(I)'
_cod_data_source_file suppl_j_ncrs-2021-0127_suppl.cif
_cod_data_source_block 1
_cod_database_code 8104738
_shelx_space_group_comment
;
The symmetry employed for this shelxl refinement is uniquely defined
by the following loop, which should always be used as a source of
symmetry information in preference to the above space-group names.
They are only intended as comments.
;

loop_
_space_group_symop_operation_xyz
'x, y, z'
'-x+1/2, -y, z+1/2'
'x+1/2, -y+1/2, -z'
'-x, y+1/2, -z+1/2'

loop_
_atom_site_label
_atom_site_type_symbol
_atom_site_fract_x
_atom_site_fract_y
_atom_site_fract_z
_atom_site_U_iso_or_equiv
_atom_site_adp_type
_atom_site_occupancy
_atom_site_site_symmetry_order
_atom_site_calc_flag
_atom_site_refinement_flags_posn
_atom_site_refinement_flags_adp
_atom_site_refinement_flags_occupancy
_atom_site_disorder_assembly
_atom_site_disorder_group
S S 0.93740(16) 0.45333(15) 0.19170(9) 0.0508(5) Uani 1 1 d . . . . .
O O 0.6173(4) 0.4287(4) 0.5315(2) 0.0615(12) Uani 1 1 d . . . . .
N1 N 0.7410(4) 0.3942(4) 0.4262(3) 0.0395(12) Uani 1 1 d . . . . .
N2 N 0.8068(4) 0.4369(4) 0.3582(3) 0.0407(11) Uani 1 1 d . . . . .
C1 C 0.7081(5) 0.0807(5) 0.5277(3) 0.0385(13) Uani 1 1 d . . . . .
C2 C 0.8094(6) 0.0897(6) 0.5845(4) 0.0528(16) Uani 1 1 d . . . . .
H2B H 0.8712 0.1526 0.5792 0.063 Uiso 1 1 calc R U . . .
C3 C 0.8167(7) 0.0076(7) 0.6465(4) 0.065(2) Uani 1 1 d . . . . .
H3A H 0.8825 0.0167 0.6833 0.078 Uiso 1 1 calc R U . . .
C4 C 0.7281(8) -0.0898(7) 0.6561(4) 0.073(2) Uani 1 1 d . . . . .
H4A H 0.7357 -0.1448 0.6988 0.088 Uiso 1 1 calc R U . . .
C5 C 0.6317(7) -0.1046(6) 0.6040(4) 0.0607(19) Uani 1 1 d . . . . .
H5A H 0.5729 -0.1696 0.6110 0.073 Uiso 1 1 calc R U . . .
C6 C 0.6188(6) -0.0208(5) 0.5377(4) 0.0469(15) Uani 1 1 d . . . . .
C7 C 0.5203(6) -0.0370(6) 0.4829(4) 0.0540(17) Uani 1 1 d . . . . .
H7A H 0.4604 -0.1009 0.4911 0.065 Uiso 1 1 calc R U . . .
C8 C 0.5089(5) 0.0400(6) 0.4159(3) 0.0447(14) Uani 1 1 d . . . . .
C9 C 0.4101(6) 0.0184(6) 0.3592(4) 0.0587(18) Uani 1 1 d . . . . .
H9A H 0.3520 -0.0471 0.3672 0.070 Uiso 1 1 calc R U . . .
C10 C 0.3994(6) 0.0916(7) 0.2940(4) 0.0635(19) Uani 1 1 d . . . . .
H10A H 0.3338 0.0771 0.2577 0.076 Uiso 1 1 calc R U . . .
C11 C 0.4879(6) 0.1897(7) 0.2811(4) 0.0573(18) Uani 1 1 d . . . . .
H11A H 0.4813 0.2391 0.2357 0.069 Uiso 1 1 calc R U . . .
C12 C 0.5828(5) 0.2135(6) 0.3340(3) 0.0455(15) Uani 1 1 d . . . . .
H12A H 0.6403 0.2786 0.3235 0.055 Uiso 1 1 calc R U . . .
C13 C 0.5979(5) 0.1424(5) 0.4053(3) 0.0372(13) Uani 1 1 d . . . . .
C14 C 0.6937(5) 0.1645(5) 0.4633(3) 0.0375(13) Uani 1 1 d . . . . .
C15 C 0.7908(5) 0.2717(5) 0.4557(3) 0.0406(14) Uani 1 1 d . . . . .
H15A H 0.8282 0.2863 0.5083 0.049 Uiso 1 1 calc R U . . .
C16 C 0.9009(6) 0.2461(6) 0.3981(3) 0.0495(16) Uani 1 1 d . . . . .
H16A H 0.9828 0.2444 0.4255 0.059 Uiso 1 1 calc R U . . .
H16B H 0.8887 0.1666 0.3706 0.059 Uiso 1 1 calc R U . . .
C17 C 0.8940(5) 0.3553(5) 0.3416(3) 0.0380(13) Uani 1 1 d . . . . .
C18 C 0.9768(5) 0.3645(5) 0.2727(3) 0.0409(14) Uani 1 1 d . . . . .
C19 C 1.0905(6) 0.3020(6) 0.2620(4) 0.0542(16) Uani 1 1 d . . . . .
H19A H 1.1261 0.2470 0.2990 0.065 Uiso 1 1 calc R U . . .
C20 C 1.1475(6) 0.3310(6) 0.1881(4) 0.0597(18) Uani 1 1 d . . . . .
H20A H 1.2265 0.2994 0.1717 0.072 Uiso 1 1 calc R U . . .
C21 C 1.0746(7) 0.4094(6) 0.1440(4) 0.0559(17) Uani 1 1 d . . . . .
H21A H 1.0967 0.4364 0.0933 0.067 Uiso 1 1 calc R U . . .
C22 C 0.6640(6) 0.4689(6) 0.4698(4) 0.0450(14) Uani 1 1 d . . . . .
C23 C 0.6379(7) 0.5997(6) 0.4395(4) 0.066(2) Uani 1 1 d . . . . .
H23A H 0.6304 0.5977 0.3828 0.099 Uiso 1 1 calc R U . . .
H23B H 0.7072 0.6546 0.4543 0.099 Uiso 1 1 calc R U . . .
H23C H 0.5592 0.6305 0.4621 0.099 Uiso 1 1 calc R U . . .

loop_
_atom_site_aniso_label
_atom_site_aniso_U_11
_atom_site_aniso_U_22
_atom_site_aniso_U_33
_atom_site_aniso_U_23
_atom_site_aniso_U_13
_atom_site_aniso_U_12
S 0.0545(9) 0.0504(9) 0.0477(8) 0.0081(8) 0.0075(8) 0.0078(8)
O 0.079(3) 0.057(3) 0.049(2) -0.003(2) 0.022(2) -0.012(2)
N1 0.046(3) 0.038(3) 0.035(2) 0.004(2) 0.006(2) -0.002(2)
N2 0.041(3) 0.042(3) 0.039(2) 0.001(2) 0.005(2) 0.000(2)
C1 0.036(3) 0.035(3) 0.044(3) 0.004(3) 0.002(3) 0.002(3)
C2 0.054(4) 0.052(4) 0.052(4) 0.013(3) -0.005(3) -0.002(3)
C3 0.068(4) 0.070(5) 0.058(4) 0.018(4) -0.011(4) 0.003(4)
C4 0.084(5) 0.068(5) 0.067(5) 0.032(4) -0.009(5) -0.012(4)
C5 0.066(5) 0.046(4) 0.070(5) 0.016(3) 0.010(4) -0.010(4)
C6 0.048(3) 0.037(3) 0.056(4) 0.006(3) 0.009(3) -0.002(3)
C7 0.048(4) 0.041(3) 0.074(4) 0.000(4) 0.007(3) -0.014(3)
C8 0.038(3) 0.043(3) 0.052(3) -0.006(3) 0.001(3) 0.000(3)
C9 0.046(4) 0.068(4) 0.062(4) -0.014(4) 0.005(3) -0.016(3)
C10 0.050(4) 0.089(5) 0.051(4) -0.012(4) -0.011(3) -0.010(4)
C11 0.053(4) 0.074(5) 0.045(4) -0.006(3) -0.004(3) 0.004(4)
C12 0.041(3) 0.058(4) 0.038(3) -0.001(3) 0.000(3) -0.002(3)
C13 0.034(3) 0.040(3) 0.037(3) -0.009(2) 0.002(3) 0.000(3)
C14 0.037(3) 0.037(3) 0.038(3) -0.003(3) 0.002(3) -0.001(3)
C15 0.041(3) 0.042(3) 0.039(3) 0.007(3) -0.006(3) -0.008(3)
C16 0.039(3) 0.049(4) 0.061(4) 0.014(3) -0.002(3) 0.000(3)
C17 0.033(3) 0.036(3) 0.045(3) 0.006(3) -0.001(3) -0.004(3)
C18 0.038(3) 0.034(3) 0.050(4) 0.001(3) 0.001(3) -0.003(3)
C19 0.046(4) 0.052(4) 0.064(4) 0.007(3) 0.009(3) 0.004(3)
C20 0.048(4) 0.051(4) 0.080(5) -0.007(4) 0.014(4) 0.010(3)
C21 0.065(4) 0.048(4) 0.055(4) -0.007(3) 0.019(4) -0.007(4)
C22 0.051(4) 0.043(3) 0.041(3) -0.003(3) 0.003(3) -0.008(3)
C23 0.081(5) 0.046(4) 0.072(5) 0.000(4) 0.023(4) 0.004(4)

loop_
_atom_type_symbol
_atom_type_description
_atom_type_scat_dispersion_real
_atom_type_scat_dispersion_imag
_atom_type_scat_source
C C 0.0033 0.0016 'International Tables Vol C Tables 4.2.6.8 and 6.1.1.4'
H H 0.0000 0.0000 'International Tables Vol C Tables 4.2.6.8 and 6.1.1.4'
N N 0.0061 0.0033 'International Tables Vol C Tables 4.2.6.8 and 6.1.1.4'
O O 0.0106 0.0060 'International Tables Vol C Tables 4.2.6.8 and 6.1.1.4'
S S 0.1246 0.1234 'International Tables Vol C Tables 4.2.6.8 and 6.1.1.4'

loop_
_geom_angle_atom_site_label_1
_geom_angle_atom_site_label_2
_geom_angle_atom_site_label_3
_geom_angle
_geom_angle_site_symmetry_1
_geom_angle_site_symmetry_3
C21 S C18 91.5(3) . .
C22 N1 N2 123.1(5) . .
C22 N1 C15 122.6(5) . .
N2 N1 C15 112.5(4) . .
C17 N2 N1 107.8(4) . .
C14 C1 C2 123.6(5) . .
C14 C1 C6 119.6(5) . .
C2 C1 C6 116.8(5) . .
C3 C2 C1 120.9(6) . .
C3 C2 H2B 119.5 . .
C1 C2 H2B 119.5 . .
C2 C3 C4 121.6(7) . .
C2 C3 H3A 119.2 . .
C4 C3 H3A 119.2 . .
C5 C4 C3 120.4(6) . .
C5 C4 H4A 119.8 . .
C3 C4 H4A 119.8 . .
C4 C5 C6 120.6(6) . .
C4 C5 H5A 119.7 . .
C6 C5 H5A 119.7 . .
C7 C6 C1 119.6(5) . .
C7 C6 C5 120.7(6) . .
C1 C6 C5 119.7(6) . .
C6 C7 C8 121.8(5) . .
C6 C7 H7A 119.1 . .
C8 C7 H7A 119.1 . .
C7 C8 C9 120.7(6) . .
C7 C8 C13 119.1(5) . .
C9 C8 C13 120.2(5) . .
C10 C9 C8 121.0(6) . .
C10 C9 H9A 119.5 . .
C8 C9 H9A 119.5 . .
C9 C10 C11 119.7(6) . .
C9 C10 H10A 120.2 . .
C11 C10 H10A 120.2 . .
C12 C11 C10 120.9(6) . .
C12 C11 H11A 119.5 . .
C10 C11 H11A 119.5 . .
C11 C12 C13 122.5(6) . .
C11 C12 H12A 118.8 . .
C13 C12 H12A 118.8 . .
C14 C13 C12 124.9(5) . .
C14 C13 C8 119.5(5) . .
C12 C13 C8 115.6(5) . .
C1 C14 C13 120.2(5) . .
C1 C14 C15 117.5(5) . .
C13 C14 C15 122.1(5) . .
N1 C15 C14 116.5(4) . .
N1 C15 C16 101.7(4) . .
C14 C15 C16 114.8(5) . .
N1 C15 H15A 107.8 . .
C14 C15 H15A 107.8 . .
C16 C15 H15A 107.8 . .
C17 C16 C15 103.4(5) . .
C17 C16 H16A 111.1 . .
C15 C16 H16A 111.1 . .
C17 C16 H16B 111.1 . .
C15 C16 H16B 111.1 . .
H16A C16 H16B 109.0 . .
N2 C17 C18 123.3(5) . .
N2 C17 C16 114.5(5) . .
C18 C17 C16 122.1(5) . .
C19 C18 C17 125.9(5) . .
C19 C18 S 111.7(4) . .
C17 C18 S 122.3(4) . .
C18 C19 C20 111.9(6) . .
C18 C19 H19A 124.0 . .
C20 C19 H19A 124.0 . .
C21 C20 C19 112.6(6) . .
C21 C20 H20A 123.7 . .
C19 C20 H20A 123.7 . .
C20 C21 S 112.3(5) . .
C20 C21 H21A 123.9 . .
S C21 H21A 123.9 . .
O C22 N1 119.8(6) . .
O C22 C23 122.5(6) . .
N1 C22 C23 117.7(6) . .
C22 C23 H23A 109.5 . .
C22 C23 H23B 109.5 . .
H23A C23 H23B 109.5 . .
C22 C23 H23C 109.5 . .
H23A C23 H23C 109.5 . .
H23B C23 H23C 109.5 . .

loop_
_geom_bond_atom_site_label_1
_geom_bond_atom_site_label_2
_geom_bond_distance
_geom_bond_site_symmetry_2
S C21 1.705(6) .
S C18 1.709(6) .
O C22 1.226(7) .
N1 C22 1.346(7) .
N1 N2 1.411(6) .
N1 C15 1.484(7) .
N2 C17 1.284(7) .
C1 C14 1.411(7) .
C1 C2 1.429(8) .
C1 C6 1.431(8) .
C2 C3 1.362(8) .
C2 H2B 0.9300 .
C3 C4 1.393(9) .
C3 H3A 0.9300 .
C4 C5 1.343(9) .
C4 H4A 0.9300 .
C5 C6 1.435(8) .
C5 H5A 0.9300 .
C6 C7 1.391(8) .
C7 C8 1.399(8) .
C7 H7A 0.9300 .
C8 C9 1.423(8) .
C8 C13 1.438(8) .
C9 C10 1.351(9) .
C9 H9A 0.9300 .
C10 C11 1.407(9) .
C10 H10A 0.9300 .
C11 C12 1.355(8) .
C11 H11A 0.9300 .
C12 C13 1.426(7) .
C12 H12A 0.9300 .
C13 C14 1.418(7) .
C14 C15 1.525(7) .
C15 C16 1.528(8) .
C15 H15A 0.9800 .
C16 C17 1.500(7) .
C16 H16A 0.9700 .
C16 H16B 0.9700 .
C17 C18 1.451(7) .
C18 C19 1.368(8) .
C19 C20 1.415(9) .
C19 H19A 0.9300 .
C20 C21 1.348(8) .
C20 H20A 0.9300 .
C21 H21A 0.9300 .
C22 C23 1.501(8) .
C23 H23A 0.9600 .
C23 H23B 0.9600 .
C23 H23C 0.9600 .

loop_
_geom_hbond_atom_site_label_D
_geom_hbond_atom_site_label_H
_geom_hbond_atom_site_label_A
_geom_hbond_distance_DH
_geom_hbond_distance_HA
_geom_hbond_distance_DA
_geom_hbond_angle_DHA
_geom_hbond_site_symmetry_A
C16 H16A O 0.97 2.42 3.149(7) 131.8 3_556

loop_
_geom_torsion_atom_site_label_1
_geom_torsion_atom_site_label_2
_geom_torsion_atom_site_label_3
_geom_torsion_atom_site_label_4
_geom_torsion
_geom_torsion_site_symmetry_1
_geom_torsion_site_symmetry_2
_geom_torsion_site_symmetry_3
_geom_torsion_site_symmetry_4
C22 N1 N2 C17 164.7(5) . . . .
C15 N1 N2 C17 -0.5(6) . . . .
C14 C1 C2 C3 178.6(6) . . . .
C6 C1 C2 C3 -2.2(9) . . . .
C1 C2 C3 C4 1.4(11) . . . .
C2 C3 C4 C5 -0.4(12) . . . .
C3 C4 C5 C6 0.2(11) . . . .
C14 C1 C6 C7 1.2(8) . . . .
C2 C1 C6 C7 -178.1(6) . . . .
C14 C1 C6 C5 -178.7(5) . . . .
C2 C1 C6 C5 2.0(8) . . . .
C4 C5 C6 C7 179.0(6) . . . .
C4 C5 C6 C1 -1.1(10) . . . .
C1 C6 C7 C8 2.9(9) . . . .
C5 C6 C7 C8 -177.2(6) . . . .
C6 C7 C8 C9 177.6(6) . . . .
C6 C7 C8 C13 -2.9(9) . . . .
C7 C8 C9 C10 -179.3(6) . . . .
C13 C8 C9 C10 1.2(9) . . . .
C8 C9 C10 C11 0.8(10) . . . .
C9 C10 C11 C12 -1.1(10) . . . .
C10 C11 C12 C13 -0.6(9) . . . .
C11 C12 C13 C14 -178.8(5) . . . .
C11 C12 C13 C8 2.5(8) . . . .
C7 C8 C13 C14 -1.1(8) . . . .
C9 C8 C13 C14 178.4(5) . . . .
C7 C8 C13 C12 177.7(5) . . . .
C9 C8 C13 C12 -2.8(8) . . . .
C2 C1 C14 C13 174.1(5) . . . .
C6 C1 C14 C13 -5.1(8) . . . .
C2 C1 C14 C15 -1.3(8) . . . .
C6 C1 C14 C15 179.5(5) . . . .
C12 C13 C14 C1 -173.6(5) . . . .
C8 C13 C14 C1 5.1(8) . . . .
C12 C13 C14 C15 1.5(8) . . . .
C8 C13 C14 C15 -179.8(5) . . . .
C22 N1 C15 C14 71.1(7) . . . .
N2 N1 C15 C14 -123.6(5) . . . .
C22 N1 C15 C16 -163.3(5) . . . .
N2 N1 C15 C16 2.0(6) . . . .
C1 C14 C15 N1 -143.7(5) . . . .
C13 C14 C15 N1 41.0(7) . . . .
C1 C14 C15 C16 97.5(6) . . . .
C13 C14 C15 C16 -77.7(7) . . . .
N1 C15 C16 C17 -2.5(5) . . . .
C14 C15 C16 C17 124.3(5) . . . .
N1 N2 C17 C18 176.7(5) . . . .
N1 N2 C17 C16 -1.3(6) . . . .
C15 C16 C17 N2 2.5(7) . . . .
C15 C16 C17 C18 -175.5(5) . . . .
N2 C17 C18 C19 162.0(6) . . . .
C16 C17 C18 C19 -20.1(9) . . . .
N2 C17 C18 S -20.7(8) . . . .
C16 C17 C18 S 157.2(5) . . . .
C21 S C18 C19 -1.0(5) . . . .
C21 S C18 C17 -178.7(5) . . . .
C17 C18 C19 C20 179.7(5) . . . .
S C18 C19 C20 2.1(7) . . . .
C18 C19 C20 C21 -2.4(8) . . . .
C19 C20 C21 S 1.6(7) . . . .
C18 S C21 C20 -0.3(5) . . . .
N2 N1 C22 O -174.5(5) . . . .
C15 N1 C22 O -10.8(8) . . . .
N2 N1 C22 C23 6.1(8) . . . .
C15 N1 C22 C23 169.8(5) . . . .
